data_7020366
loop_
_publ_author_name
'Dokorou, Vassiliki N.'
'Milios, Constantinos J.'
'Tsipis, Athanassios C.'
'Haukka, Matti'
'Weidler, Peter G.'
'Powell, Annie K.'
'Kostakis, George E.'

_publ_section_title
;
 Pseudopeptidic ligands: exploring the self-assembly of
 isophthaloylbisglycine (H2IBG) and divalent metal ions.
;
_journal_issue 40
_journal_name_full 'Dalton transactions (Cambridge, England : 2003)'
_journal_page_first 12501
_journal_page_last 12513
_journal_paper_doi 10.1039/c2dt31383a
_journal_volume 41
_journal_year 2012
_chemical_formula_sum 'C12 H18 Mn N2 O12'
_chemical_formula_weight 437.22
_chemical_name_systematic
;
?
;
_space_group_IT_number 9
_symmetry_cell_setting monoclinic
_symmetry_space_group_name_Hall 'C -2yc'
_symmetry_space_group_name_H-M 'C 1 c 1'
_atom_sites_solution_hydrogens geom
_atom_sites_solution_primary direct
_atom_sites_solution_secondary difmap
_audit_creation_method SHELXL-97
_cell_angle_alpha 90.00
_cell_angle_beta 90.20(3)
_cell_angle_gamma 90.00
_cell_formula_units_Z 4
_cell_length_a 6.9305(12)
_cell_length_b 7.8963(13)
_cell_length_c 30.874(6)
_cell_measurement_reflns_used 4905
_cell_measurement_temperature 200(2)
_cell_measurement_theta_max 26.93
_cell_measurement_theta_min 2.46
_cell_volume 1689.6(5)
_computing_cell_refinement 'STOE X-AREA'
_computing_data_collection 'STOE X-AREA'
_computing_data_reduction 'STOE X-RED'
_computing_structure_refinement 'SHELXL-97 (Sheldrick, 2008)'
_diffrn_ambient_temperature 200(2)
_diffrn_detector 'image plate ( 34 cm diameter )'
_diffrn_detector_type STOE
_diffrn_measured_fraction_theta_full 0.998
_diffrn_measured_fraction_theta_max 0.991
_diffrn_measurement_device '2-circle goniometer'
_diffrn_measurement_device_type 'STOE IPDS 2'
_diffrn_radiation_monochromator graphite
_diffrn_radiation_source 'fine-focus sealed tube'
_diffrn_radiation_type MoK\a
_diffrn_radiation_wavelength 0.71073
_diffrn_reflns_av_R_equivalents 0.1016
_diffrn_reflns_av_sigmaI/netI 0.1128
_diffrn_reflns_limit_h_max 8
_diffrn_reflns_limit_h_min -8
_diffrn_reflns_limit_k_max 9
_diffrn_reflns_limit_k_min -9
_diffrn_reflns_limit_l_max 37
_diffrn_reflns_limit_l_min -37
_diffrn_reflns_number 5075
_diffrn_reflns_theta_full 25.00
_diffrn_reflns_theta_max 25.63
_diffrn_reflns_theta_min 1.32
_exptl_absorpt_coefficient_mu 0.852
_exptl_absorpt_correction_T_max 0.9350
_exptl_absorpt_correction_T_min 0.8828
_exptl_absorpt_correction_type multi-scan
_exptl_absorpt_process_details 'XPREP in SHELXTL 6.14 (BrukerAXS Inc., 2003)'
_exptl_crystal_colour colourless
_exptl_crystal_density_diffrn 1.719
_exptl_crystal_density_method 'not measured'
_exptl_crystal_description block
_exptl_crystal_F_000 900
_exptl_crystal_size_max 0.15
_exptl_crystal_size_mid 0.12
_exptl_crystal_size_min 0.08
_refine_diff_density_max 0.881
_refine_diff_density_min -0.815
_refine_diff_density_rms 0.122
_refine_ls_abs_structure_details 'Flack H D (1983), Acta Cryst. A39, 876-881'
_refine_ls_abs_structure_Flack 0.11(8)
_refine_ls_extinction_method none
_refine_ls_goodness_of_fit_ref 1.155
_refine_ls_hydrogen_treatment constr
_refine_ls_matrix_type full
_refine_ls_number_parameters 232
_refine_ls_number_reflns 2951
_refine_ls_number_restraints 16
_refine_ls_restrained_S_all 1.320
_refine_ls_R_factor_all 0.1146
_refine_ls_R_factor_gt 0.0829
_refine_ls_shift/su_max 0.000
_refine_ls_shift/su_mean 0.000
_refine_ls_structure_factor_coef Fsqd
_refine_ls_weighting_details 'calc w=1/[\s^2^(Fo^2^)+(0.1179P)^2^+2.6319P] where P=(Fo^2^+2Fc^2^)/3'
_refine_ls_weighting_scheme calc
_refine_ls_wR_factor_gt 0.2256
_refine_ls_wR_factor_ref 0.2445
_reflns_number_gt 2010
_reflns_number_total 2951
_reflns_threshold_expression >2\s(I)
_cod_data_source_file c2dt31383a.txt
_cod_data_source_block 5
_cod_original_sg_symbol_H-M Cc
_cod_database_code 7020366

loop_
_symmetry_equiv_pos_as_xyz
'x, y, z'
'x, -y, z+1/2'
'x+1/2, y+1/2, z'
'x+1/2, -y+1/2, z+1/2'

loop_
_atom_site_label
_atom_site_type_symbol
_atom_site_fract_x
_atom_site_fract_y
_atom_site_fract_z
_atom_site_U_iso_or_equiv
_atom_site_adp_type
_atom_site_occupancy
_atom_site_symmetry_multiplicity
_atom_site_calc_flag
_atom_site_refinement_flags
Mn1 Mn 0.9449(2) 0.7680(2) 0.88468(9) 0.0347(5) Uani 1 1 d .
C1 C 1.2164(17) 0.7581(19) 0.9660(4) 0.036(3) Uani 1 1 d .
C2 C 1.2814(19) 0.6440(18) 1.0033(5) 0.040(3) Uani 1 1 d .
H2A H 1.1682 0.5798 1.0140 0.048 Uiso 1 1 calc R
H2B H 1.3756 0.5609 0.9920 0.048 Uiso 1 1 calc R
C3 C 1.2630(19) 0.8225(17) 1.0674(5) 0.037(3) Uani 1 1 d .
C4 C 1.3810(10) 0.9126(12) 1.1025(3) 0.035(3) Uani 1 1 d G
C5 C 1.5816(10) 0.9124(12) 1.1027(3) 0.037(3) Uani 1 1 d G
H5A H 1.6505 0.8529 1.0808 0.045 Uiso 1 1 calc R
C6 C 1.6814(7) 0.9994(13) 1.1348(3) 0.042(3) Uani 1 1 d G
H6A H 1.8185 0.9993 1.1349 0.051 Uiso 1 1 calc R
C7 C 1.5807(10) 1.0864(12) 1.1667(3) 0.039(4) Uani 1 1 d G
H7A H 1.6489 1.1459 1.1886 0.047 Uiso 1 1 calc R
C8 C 1.3801(10) 1.0866(12) 1.1665(3) 0.035(3) Uani 1 1 d G
C9 C 1.2803(7) 0.9996(13) 1.1344(3) 0.041(3) Uani 1 1 d G
H9A H 1.1432 0.9997 1.1343 0.049 Uiso 1 1 calc R
C10 C 1.2634(18) 1.1762(17) 1.2017(5) 0.040(4) Uani 1 1 d .
C11 C 1.280(2) 1.3540(18) 1.2660(5) 0.043(3) Uani 1 1 d .
H11A H 1.1656 1.4168 1.2553 0.052 Uiso 1 1 calc R
H11B H 1.3723 1.4385 1.2773 0.052 Uiso 1 1 calc R
C12 C 1.2155(17) 1.242(2) 1.3035(4) 0.044(4) Uani 1 1 d .
N1 N 1.3679(15) 0.7322(16) 1.0395(4) 0.043(3) Uani 1 1 d .
H1A H 1.4937 0.7261 1.0432 0.051 Uiso 1 1 calc R
N2 N 1.3662(14) 1.2710(16) 1.2305(4) 0.041(3) Uani 1 1 d .
H2C H 1.4916 1.2808 1.2268 0.049 Uiso 1 1 calc R
O1 O 1.2517(14) 0.9104(13) 0.9663(3) 0.047(2) Uani 1 1 d .
O2 O 1.1341(15) 0.6792(14) 0.9347(4) 0.051(3) Uani 1 1 d .
O3 O 1.0889(13) 0.8369(12) 1.0647(4) 0.045(2) Uani 1 1 d .
O4 O 1.0886(13) 1.1634(12) 1.2045(4) 0.044(2) Uani 1 1 d .
O5 O 1.2482(15) 1.0866(12) 1.3028(3) 0.047(3) Uani 1 1 d .
O6 O 1.1347(14) 1.3161(13) 1.3345(4) 0.045(3) Uani 1 1 d .
O7 O 0.9690(17) 1.0413(11) 0.8851(5) 0.050(2) Uani 1 1 d D
H72 H 0.8939 1.1185 0.8840 0.060 Uiso 1 1 d RD
H71 H 1.0221 1.0522 0.8607 0.060 Uiso 1 1 d RD
O8 O 0.8786(13) 0.4970(11) 0.8846(3) 0.036(2) Uani 1 1 d D
H81 H 0.7800 0.4737 0.9066 0.054 Uiso 1 1 d RD
H82 H 0.8301 0.4640 0.8560 0.054 Uiso 1 1 d RD
O9 O 0.7089(15) 0.8109(14) 0.8363(4) 0.048(3) Uani 1 1 d D
H91 H 0.6785 0.7037 0.8218 0.072 Uiso 1 1 d RD
H92 H 0.7517 0.8939 0.8147 0.072 Uiso 1 1 d RD
O10 O 0.7108(16) 0.8117(13) 0.9327(4) 0.049(3) Uani 1 1 d D
H101 H 0.5966 0.8561 0.9177 0.073 Uiso 1 1 d RD
H102 H 0.6783 0.7043 0.9468 0.073 Uiso 1 1 d RD
O11 O 0.7830(13) 0.6970(13) 0.7536(3) 0.044(2) Uani 1 1 d .
O12 O 0.7826(13) 0.7011(14) 1.0155(3) 0.046(2) Uani 1 1 d .

loop_
_atom_site_aniso_label
_atom_site_aniso_U_11
_atom_site_aniso_U_22
_atom_site_aniso_U_33
_atom_site_aniso_U_23
_atom_site_aniso_U_13
_atom_site_aniso_U_12
Mn1 0.0223(8) 0.0271(10) 0.0546(11) -0.0012(13) -0.0042(7) 0.0053(10)
C1 0.025(6) 0.047(9) 0.036(7) -0.004(7) -0.004(5) 0.014(6)
C2 0.025(7) 0.047(8) 0.048(9) -0.008(7) -0.005(6) 0.010(6)
C3 0.031(8) 0.032(7) 0.046(8) -0.001(6) -0.002(6) -0.005(5)
C4 0.018(6) 0.036(8) 0.053(9) -0.001(6) -0.005(5) -0.001(5)
C5 0.011(6) 0.056(10) 0.045(8) -0.004(7) 0.008(5) 0.005(5)
C6 0.014(5) 0.058(9) 0.055(7) 0.000(8) -0.005(5) -0.004(6)
C7 0.025(7) 0.041(9) 0.052(9) -0.001(7) -0.012(6) -0.010(6)
C8 0.011(6) 0.041(8) 0.051(8) -0.006(6) 0.000(5) 0.009(5)
C9 0.006(5) 0.052(8) 0.066(9) -0.004(7) -0.003(6) 0.001(5)
C10 0.017(7) 0.030(7) 0.073(11) 0.006(6) 0.010(6) -0.001(5)
C11 0.044(9) 0.040(8) 0.046(9) -0.005(7) -0.004(7) -0.009(6)
C12 0.019(6) 0.075(12) 0.038(7) 0.004(8) -0.005(5) -0.019(7)
N1 0.024(6) 0.057(8) 0.047(7) -0.006(6) -0.007(5) -0.005(5)
N2 0.020(5) 0.055(8) 0.049(6) -0.004(6) -0.003(5) -0.012(5)
O1 0.047(6) 0.038(6) 0.056(6) -0.001(5) -0.007(5) -0.008(5)
O2 0.047(7) 0.049(7) 0.057(7) -0.007(5) -0.024(5) 0.012(5)
O3 0.025(5) 0.042(6) 0.068(7) -0.003(5) -0.005(5) -0.006(4)
O4 0.024(5) 0.041(5) 0.067(7) -0.005(5) -0.002(4) -0.001(4)
O5 0.056(6) 0.026(6) 0.060(7) 0.002(5) -0.001(5) 0.010(4)
O6 0.039(6) 0.044(6) 0.053(7) -0.008(5) 0.014(5) -0.010(4)
O7 0.027(5) 0.036(5) 0.088(7) -0.007(7) 0.007(5) 0.004(5)
O8 0.024(4) 0.036(5) 0.049(5) -0.001(4) -0.002(4) -0.007(3)
O9 0.041(6) 0.042(6) 0.061(7) -0.003(5) -0.010(5) 0.008(4)
O10 0.049(6) 0.033(6) 0.064(7) 0.012(5) 0.003(5) 0.013(4)
O11 0.030(5) 0.046(6) 0.055(6) 0.002(4) -0.001(4) 0.001(4)
O12 0.028(5) 0.054(6) 0.055(6) 0.004(5) -0.006(4) -0.006(4)

loop_
_atom_type_symbol
_atom_type_description
_atom_type_scat_dispersion_real
_atom_type_scat_dispersion_imag
_atom_type_scat_source
C C 0.0033 0.0016 'International Tables Vol C Tables 4.2.6.8 and 6.1.1.4'
H H 0.0000 0.0000 'International Tables Vol C Tables 4.2.6.8 and 6.1.1.4'
N N 0.0061 0.0033 'International Tables Vol C Tables 4.2.6.8 and 6.1.1.4'
O O 0.0106 0.0060 'International Tables Vol C Tables 4.2.6.8 and 6.1.1.4'
Mn Mn 0.3368 0.7283 'International Tables Vol C Tables 4.2.6.8 and 6.1.1.4'

loop_
_geom_angle_atom_site_label_1
_geom_angle_atom_site_label_2
_geom_angle_atom_site_label_3
_geom_angle
_geom_angle_site_symmetry_1
_geom_angle_site_symmetry_3
O6 Mn1 O2 92.5(4) 2_574 .
O6 Mn1 O7 105.4(5) 2_574 .
O2 Mn1 O7 105.9(5) . .
O6 Mn1 O8 79.9(4) 2_574 .
O2 Mn1 O8 79.0(4) . .
O7 Mn1 O8 172.3(4) . .
O6 Mn1 O10 168.4(5) 2_574 .
O2 Mn1 O10 91.0(5) . .
O7 Mn1 O10 84.1(5) . .
O8 Mn1 O10 90.0(4) . .
O6 Mn1 O9 90.7(4) 2_574 .
O2 Mn1 O9 167.5(5) . .
O7 Mn1 O9 84.8(5) . .
O8 Mn1 O9 89.7(4) . .
O10 Mn1 O9 83.6(4) . .
O1 C1 O2 124.6(13) . .
O1 C1 C2 120.9(12) . .
O2 C1 C2 114.3(13) . .
N1 C2 C1 114.8(12) . .
N1 C2 H2A 108.6 . .
C1 C2 H2A 108.6 . .
N1 C2 H2B 108.6 . .
C1 C2 H2B 108.6 . .
H2A C2 H2B 107.5 . .
O3 C3 N1 123.1(13) . .
O3 C3 C4 122.4(12) . .
N1 C3 C4 114.5(11) . .
C5 C4 C9 120.0 . .
C5 C4 C3 122.4(7) . .
C9 C4 C3 117.6(7) . .
C4 C5 C6 120.0 . .
C4 C5 H5A 120.0 . .
C6 C5 H5A 120.0 . .
C7 C6 C5 120.0 . .
C7 C6 H6A 120.0 . .
C5 C6 H6A 120.0 . .
C6 C7 C8 120.0 . .
C6 C7 H7A 120.0 . .
C8 C7 H7A 120.0 . .
C9 C8 C7 120.0 . .
C9 C8 C10 118.2(7) . .
C7 C8 C10 121.8(7) . .
C8 C9 C4 120.0 . .
C8 C9 H9A 120.0 . .
C4 C9 H9A 120.0 . .
O4 C10 N2 121.3(13) . .
O4 C10 C8 122.5(13) . .
N2 C10 C8 116.2(10) . .
N2 C11 C12 116.3(13) . .
N2 C11 H11A 108.2 . .
C12 C11 H11A 108.2 . .
N2 C11 H11B 108.2 . .
C12 C11 H11B 108.2 . .
H11A C11 H11B 107.4 . .
O5 C12 O6 123.9(14) . .
O5 C12 C11 120.3(13) . .
O6 C12 C11 115.8(15) . .
C3 N1 C2 122.0(12) . .
C3 N1 H1A 119.0 . .
C2 N1 H1A 119.0 . .
C10 N2 C11 122.7(11) . .
C10 N2 H2C 118.7 . .
C11 N2 H2C 118.7 . .
C1 O2 Mn1 131.0(10) . .
C12 O6 Mn1 132.9(10) . 2_575
Mn1 O7 H72 135.0 . .
Mn1 O7 H71 97.5 . .
H72 O7 H71 99.6 . .
Mn1 O8 H81 109.2 . .
Mn1 O8 H82 109.4 . .
H81 O8 H82 109.5 . .
Mn1 O9 H91 109.3 . .
Mn1 O9 H92 109.5 . .
H91 O9 H92 109.5 . .
Mn1 O10 H101 109.4 . .
Mn1 O10 H102 109.3 . .
H101 O10 H102 109.5 . .

loop_
_geom_bond_atom_site_label_1
_geom_bond_atom_site_label_2
_geom_bond_distance
_geom_bond_site_symmetry_2
Mn1 O6 2.140(10) 2_574
Mn1 O2 2.144(10) .
Mn1 O7 2.165(9) .
Mn1 O8 2.188(9) .
Mn1 O10 2.224(12) .
Mn1 O9 2.241(11) .
C1 O1 1.228(18) .
C1 O2 1.285(18) .
C1 C2 1.53(2) .
C2 N1 1.445(18) .
C2 H2A 0.9900 .
C2 H2B 0.9900 .
C3 O3 1.215(16) .
C3 N1 1.334(19) .
C3 C4 1.532(15) .
C4 C5 1.3900 .
C4 C9 1.3900 .
C5 C6 1.3900 .
C5 H5A 0.9500 .
C6 C7 1.3900 .
C6 H6A 0.9500 .
C7 C8 1.3900 .
C7 H7A 0.9500 .
C8 C9 1.3900 .
C8 C10 1.529(16) .
C9 H9A 0.9500 .
C10 O4 1.219(16) .
C10 N2 1.36(2) .
C11 N2 1.410(18) .
C11 C12 1.53(2) .
C11 H11A 0.9900 .
C11 H11B 0.9900 .
C12 O5 1.25(2) .
C12 O6 1.253(19) .
N1 H1A 0.8800 .
N2 H2C 0.8800 .
O6 Mn1 2.140(10) 2_575
O7 H72 0.8024 .
O7 H71 0.8431 .
O8 H81 0.9801 .
O8 H82 0.9799 .
O9 H91 0.9801 .
O9 H92 0.9800 .
O10 H101 0.9800 .
O10 H102 0.9800 .

loop_
_geom_hbond_atom_site_label_D
_geom_hbond_atom_site_label_H
_geom_hbond_atom_site_label_A
_geom_hbond_distance_DH
_geom_hbond_distance_HA
_geom_hbond_distance_DA
_geom_hbond_angle_DHA
_geom_hbond_site_symmetry_A
N1 H1A O12 0.88 2.19 2.978(15) 149.4 1_655
N2 H2C O11 0.88 2.19 2.986(14) 150.4 2_675
O7 H72 O6 0.80 2.41 3.013(17) 132.2 4_474
O7 H72 O2 0.80 2.43 2.986(17) 127.0 3_455
O7 H71 O9 0.84 2.53 3.094(17) 124.9 3
O8 H81 O1 0.98 1.92 2.757(14) 141.6 3_445
O8 H81 O7 0.98 2.32 2.861(14) 114.1 3_445
O8 H82 O5 0.98 1.78 2.763(14) 177.0 4_464
O9 H91 O11 0.98 2.23 2.754(16) 112.4 .
O9 H92 O6 0.98 2.50 2.990(15) 110.4 4_474
O10 H102 O12 0.98 2.24 2.747(16) 110.9 .
